data_7248583
loop_
_publ_author_name
'Trofimova, Olesya Yu.'
'Meshcheryakova, Irina N.'
'Druzhkov, Nikolai O.'
'Ershova, Irina V.'
'Maleeva, Arina V.'
'Cherkasov, Anton V.'
'Yakushev, Ilya A.'
'Dorovatovskii, Pavel V.'
'Aysin, Rinat R.'
'Piskunov, Alexandr V.'

_publ_section_title
;
 Structural diversity of cadmium coordination polymers based on an
 extended anilate-type ligand
;
_journal_issue 23
_journal_name_full CrystEngComm
_journal_page_first 3077
_journal_page_last 3087
_journal_paper_doi 10.1039/D4CE00272E
_journal_volume 26
_journal_year 2024
_chemical_formula_moiety 'C42 H53 Cd N4 O5, [C3 H7 N O]'
_chemical_formula_sum 'C42 H53 Cd N4 O5'
_chemical_formula_weight 806.28
_space_group_crystal_system triclinic
_space_group_IT_number 2
_space_group_name_Hall '-P 1'
_space_group_name_H-M_alt 'P -1'
_atom_sites_solution_hydrogens geom
_atom_sites_solution_primary difmap
_audit_creation_method SHELXL-2014/7
_audit_update_record
;
2022-04-01 deposited with the CCDC.	2024-04-25 downloaded from the CCDC.
;
_cell_angle_alpha 92.456(2)
_cell_angle_beta 106.837(2)
_cell_angle_gamma 106.896(2)
_cell_formula_units_Z 2
_cell_length_a 10.0555(7)
_cell_length_b 13.6937(10)
_cell_length_c 17.1536(12)
_cell_measurement_reflns_used 9908
_cell_measurement_temperature 100(2)
_cell_measurement_theta_max 25.02
_cell_measurement_theta_min 2.29
_cell_volume 2142.2(3)
_computing_cell_refinement 'Bruker SAINT'
_computing_data_collection 'Bruker APEX3'
_computing_data_reduction 'Bruker SAINT'
_computing_structure_refinement 'SHELXL-2014/7 (Sheldrick, 2014)'
_computing_structure_solution 'SHELXT-2014/5 (Sheldrick, 2014)'
_diffrn_ambient_temperature 100(2)
_diffrn_measured_fraction_theta_full 0.993
_diffrn_measured_fraction_theta_max 0.993
_diffrn_measurement_device_type 'Bruker APEX-II CCD'
_diffrn_measurement_method '\f and \w scans'
_diffrn_radiation_type MoK\a
_diffrn_radiation_wavelength 0.71073
_diffrn_reflns_av_R_equivalents 0.0438
_diffrn_reflns_av_unetI/netI 0.0481
_diffrn_reflns_Laue_measured_fraction_full 0.993
_diffrn_reflns_Laue_measured_fraction_max 0.993
_diffrn_reflns_limit_h_max 11
_diffrn_reflns_limit_h_min -11
_diffrn_reflns_limit_k_max 16
_diffrn_reflns_limit_k_min -16
_diffrn_reflns_limit_l_max 20
_diffrn_reflns_limit_l_min -20
_diffrn_reflns_number 26806
_diffrn_reflns_point_group_measured_fraction_full 0.993
_diffrn_reflns_point_group_measured_fraction_max 0.993
_diffrn_reflns_theta_full 25.084
_diffrn_reflns_theta_max 25.084
_diffrn_reflns_theta_min 2.231
_diffrn_source 'fine-focus sealed tube'
_exptl_absorpt_coefficient_mu 0.554
_exptl_absorpt_correction_T_max 0.8620
_exptl_absorpt_correction_T_min 0.7170
_exptl_absorpt_correction_type multi-scan
_exptl_absorpt_process_details 'SADABS (Bruker, 2016)'
_exptl_crystal_colour black
_exptl_crystal_density_diffrn 1.250
_exptl_crystal_density_meas ?
_exptl_crystal_description block
_exptl_crystal_F_000 842
_exptl_crystal_size_max 0.150
_exptl_crystal_size_mid 0.140
_exptl_crystal_size_min 0.120
_refine_diff_density_max 0.879
_refine_diff_density_min -0.745
_refine_diff_density_rms 0.068
_refine_ls_extinction_method none
_refine_ls_goodness_of_fit_ref 1.017
_refine_ls_hydrogen_treatment constr
_refine_ls_matrix_type full
_refine_ls_number_parameters 483
_refine_ls_number_reflns 7552
_refine_ls_number_restraints 0
_refine_ls_restrained_S_all 1.017
_refine_ls_R_factor_all 0.0655
_refine_ls_R_factor_gt 0.0482
_refine_ls_shift/su_max 0.000
_refine_ls_shift/su_mean 0.000
_refine_ls_structure_factor_coef Fsqd
_refine_ls_weighting_details 'w=1/[\s^2^(Fo^2^)+(0.0449P)^2^+3.0645P] where P=(Fo^2^+2Fc^2^)/3'
_refine_ls_weighting_scheme calc
_refine_ls_wR_factor_gt 0.1036
_refine_ls_wR_factor_ref 0.1108
_reflns_Friedel_coverage 0.000
_reflns_number_gt 6039
_reflns_number_total 7552
_reflns_threshold_expression 'I > 2\s(I)'
_cod_data_source_file d4ce00272e2.cif
_cod_data_source_block 19
_cod_depositor_comments
;
The following automatic conversions were performed:

data item '_exptl_crystal_density_meas' value 'not measured' was
changed to '?' -- the value is perceived as not measured.

Automatic conversion script
Id: cif_fix_values 8170 2020-07-09 18:12:32Z antanas 

 Adding full bibliography for 7248579--7248584.cif.
;
_cod_database_code 7248583
_shelx_shelxl_version_number 2014/7
_shelx_space_group_comment
;
The symmetry employed for this shelxl refinement is uniquely defined
by the following loop, which should always be used as a source of
symmetry information in preference to the above space-group names.
They are only intended as comments.
;
_shelx_estimated_absorpt_t_min 0.921
_shelx_estimated_absorpt_t_max 0.936

loop_
_space_group_symop_operation_xyz
'x, y, z'
'-x, -y, -z'

loop_
_atom_site_label
_atom_site_type_symbol
_atom_site_fract_x
_atom_site_fract_y
_atom_site_fract_z
_atom_site_U_iso_or_equiv
_atom_site_adp_type
_atom_site_occupancy
_atom_site_site_symmetry_order
_atom_site_calc_flag
_atom_site_refinement_flags_posn
_atom_site_refinement_flags_adp
_atom_site_refinement_flags_occupancy
_atom_site_disorder_assembly
_atom_site_disorder_group
Cd1 Cd 0.47447(3) 0.60564(2) 0.33456(2) 0.04030(11) Uani 1 1 d . . . . .
O1 O 0.4472(3) 0.6811(2) 0.44120(16) 0.0489(7) Uani 1 1 d . . . . .
N1 N 0.6855(3) 0.5741(2) 0.40750(18) 0.0332(7) Uani 1 1 d . . . . .
C1 C 0.8014(5) 0.5990(5) 0.3829(3) 0.0774(18) Uani 1 1 d . . . . .
H1 H 0.7998 0.6383 0.3385 0.093 Uiso 1 1 calc R U . . .
O2 O 0.2809(3) 0.6734(2) 0.28953(16) 0.0496(7) Uani 1 1 d . . . . .
N2 N 0.2270(4) 0.9119(4) 0.5263(2) 0.0710(13) Uani 1 1 d . . . . .
C2 C 0.9253(5) 0.5720(5) 0.4172(3) 0.0730(17) Uani 1 1 d . . . . .
H2 H 1.0052 0.5929 0.3961 0.088 Uiso 1 1 calc R U . . .
O3 O 0.2912(3) 0.4473(2) 0.31984(17) 0.0445(7) Uani 1 1 d . . . . .
N3 N 0.2438(3) 0.1754(2) 0.0725(2) 0.0418(8) Uani 1 1 d . . . . .
C3 C 0.9348(4) 0.5160(3) 0.4807(2) 0.0310(8) Uani 1 1 d . . . . .
O4 O 0.4519(3) 0.5115(2) 0.22186(16) 0.0451(7) Uani 1 1 d . . . . .
N4 N 0.5801(4) 0.8497(3) 0.1896(2) 0.0517(9) Uani 1 1 d . . . . .
C4 C 0.8153(5) 0.4910(5) 0.5067(4) 0.0794(18) Uani 1 1 d . . . . .
H4 H 0.8144 0.4523 0.5513 0.095 Uiso 1 1 calc R U . . .
O5 O 0.6080(3) 0.7463(2) 0.28774(18) 0.0525(7) Uani 1 1 d . . . . .
C5 C 0.6952(5) 0.5209(4) 0.4690(3) 0.0731(16) Uani 1 1 d . . . . .
H5 H 0.6141 0.5014 0.4893 0.088 Uiso 1 1 calc R U . . .
C6 C 0.3631(4) 0.7385(4) 0.4313(2) 0.0450(10) Uani 1 1 d . . . . .
C7 C 0.3538(4) 0.8020(4) 0.4930(2) 0.0505(12) Uani 1 1 d . . . . .
C8 C 0.2431(4) 0.8524(4) 0.4704(2) 0.0552(13) Uani 1 1 d . . . . .
C9 C 0.1546(4) 0.8443(4) 0.3838(2) 0.0543(12) Uani 1 1 d . . . . .
H9 H 0.0856 0.8809 0.3719 0.065 Uiso 1 1 calc R U . . .
C10 C 0.1646(4) 0.7892(4) 0.3213(2) 0.0451(10) Uani 1 1 d . . . . .
C11 C 0.2671(4) 0.7302(3) 0.3429(2) 0.0422(10) Uani 1 1 d . . . . .
C12 C 0.4533(5) 0.8197(5) 0.5835(2) 0.0621(15) Uani 1 1 d . . . . .
C13 C 0.5683(6) 0.7637(6) 0.5984(3) 0.106(3) Uani 1 1 d . . . . .
H13A H 0.5190 0.6892 0.5844 0.160 Uiso 1 1 calc R U . . .
H13B H 0.6285 0.7796 0.6564 0.160 Uiso 1 1 calc R U . . .
H13C H 0.6309 0.7865 0.5639 0.160 Uiso 1 1 calc R U . . .
C14 C 0.5394(6) 0.9345(6) 0.6076(3) 0.087(2) Uani 1 1 d . . . . .
H14A H 0.6023 0.9554 0.5731 0.131 Uiso 1 1 calc R U . . .
H14B H 0.6001 0.9472 0.6655 0.131 Uiso 1 1 calc R U . . .
H14C H 0.4710 0.9743 0.5998 0.131 Uiso 1 1 calc R U . . .
C15 C 0.3609(6) 0.7822(6) 0.6403(3) 0.087(2) Uani 1 1 d . . . . .
H15A H 0.2953 0.8234 0.6386 0.130 Uiso 1 1 calc R U . . .
H15B H 0.4258 0.7898 0.6968 0.130 Uiso 1 1 calc R U . . .
H15C H 0.3027 0.7096 0.6218 0.130 Uiso 1 1 calc R U . . .
C16 C 0.0797(4) 0.7873(4) 0.2304(2) 0.0504(11) Uani 1 1 d . . . . .
C17 C -0.0114(6) 0.8603(5) 0.2218(3) 0.085(2) Uani 1 1 d . . . . .
H17A H -0.0858 0.8369 0.2492 0.127 Uiso 1 1 calc R U . . .
H17B H -0.0595 0.8608 0.1634 0.127 Uiso 1 1 calc R U . . .
H17C H 0.0526 0.9300 0.2473 0.127 Uiso 1 1 calc R U . . .
C18 C -0.0209(5) 0.6785(5) 0.1931(3) 0.0747(16) Uani 1 1 d . . . . .
H18A H 0.0373 0.6315 0.1981 0.112 Uiso 1 1 calc R U . . .
H18B H -0.0721 0.6778 0.1349 0.112 Uiso 1 1 calc R U . . .
H18C H -0.0928 0.6563 0.2223 0.112 Uiso 1 1 calc R U . . .
C19 C 0.1904(5) 0.8241(4) 0.1834(2) 0.0525(11) Uani 1 1 d . . . . .
H19A H 0.2529 0.8948 0.2068 0.079 Uiso 1 1 calc R U . . .
H19B H 0.1375 0.8221 0.1253 0.079 Uiso 1 1 calc R U . . .
H19C H 0.2512 0.7788 0.1884 0.079 Uiso 1 1 calc R U . . .
C20 C 0.1116(5) 0.9560(5) 0.5100(2) 0.0693(17) Uani 1 1 d . . . . .
C21 C -0.0357(5) 0.8952(5) 0.4786(3) 0.0674(15) Uani 1 1 d . . . . .
H21 H -0.0599 0.8229 0.4646 0.081 Uiso 1 1 calc R U . . .
C22 C -0.1450(5) 0.9383(5) 0.4678(3) 0.0685(15) Uani 1 1 d . . . . .
H22 H -0.2444 0.8962 0.4451 0.082 Uiso 1 1 calc R U . . .
C23 C 0.2668(4) 0.3876(3) 0.2567(3) 0.0399(9) Uani 1 1 d . . . . .
C24 C 0.1440(4) 0.2926(3) 0.2325(3) 0.0431(10) Uani 1 1 d . . . . .
C25 C 0.1466(4) 0.2250(3) 0.1749(3) 0.0437(10) Uani 1 1 d . . . . .
H25 H 0.0721 0.1599 0.1609 0.052 Uiso 1 1 calc R U . . .
C26 C 0.2566(4) 0.2439(3) 0.1313(2) 0.0383(9) Uani 1 1 d . . . . .
C27 C 0.3777(4) 0.3398(3) 0.1529(2) 0.0371(9) Uani 1 1 d . . . . .
C28 C 0.3722(4) 0.4161(3) 0.2070(2) 0.0372(9) Uani 1 1 d . . . . .
C29 C 0.0200(4) 0.2730(3) 0.2714(3) 0.0550(12) Uani 1 1 d . . . . .
C30 C 0.0749(5) 0.2578(4) 0.3611(3) 0.0696(15) Uani 1 1 d . . . . .
H30A H 0.0992 0.1935 0.3642 0.104 Uiso 1 1 calc R U . . .
H30B H -0.0017 0.2544 0.3865 0.104 Uiso 1 1 calc R U . . .
H30C H 0.1625 0.3158 0.3903 0.104 Uiso 1 1 calc R U . . .
C31 C -0.0382(4) 0.3659(4) 0.2639(3) 0.0573(12) Uani 1 1 d . . . . .
H31A H 0.0406 0.4284 0.2942 0.086 Uiso 1 1 calc R U . . .
H31B H -0.1193 0.3539 0.2868 0.086 Uiso 1 1 calc R U . . .
H31C H -0.0729 0.3744 0.2058 0.086 Uiso 1 1 calc R U . . .
C32 C -0.1083(5) 0.1771(4) 0.2241(4) 0.0778(17) Uani 1 1 d . . . . .
H32A H -0.1379 0.1839 0.1654 0.117 Uiso 1 1 calc R U . . .
H32B H -0.1911 0.1708 0.2448 0.117 Uiso 1 1 calc R U . . .
H32C H -0.0775 0.1156 0.2318 0.117 Uiso 1 1 calc R U . . .
C33 C 0.4955(4) 0.3564(3) 0.1087(2) 0.0373(9) Uani 1 1 d . . . . .
C34 C 0.4272(4) 0.3644(3) 0.0179(2) 0.0446(10) Uani 1 1 d . . . . .
H34A H 0.3491 0.2999 -0.0087 0.067 Uiso 1 1 calc R U . . .
H34B H 0.5026 0.3770 -0.0094 0.067 Uiso 1 1 calc R U . . .
H34C H 0.3862 0.4215 0.0138 0.067 Uiso 1 1 calc R U . . .
C35 C 0.5613(4) 0.2675(3) 0.1170(3) 0.0459(10) Uani 1 1 d . . . . .
H35A H 0.6024 0.2625 0.1753 0.069 Uiso 1 1 calc R U . . .
H35B H 0.6390 0.2808 0.0913 0.069 Uiso 1 1 calc R U . . .
H35C H 0.4846 0.2027 0.0896 0.069 Uiso 1 1 calc R U . . .
C36 C 0.6263(4) 0.4552(3) 0.1457(3) 0.0476(10) Uani 1 1 d . . . . .
H36A H 0.5932 0.5155 0.1362 0.071 Uiso 1 1 calc R U . . .
H36B H 0.7015 0.4577 0.1194 0.071 Uiso 1 1 calc R U . . .
H36C H 0.6672 0.4551 0.2049 0.071 Uiso 1 1 calc R U . . .
C37 C 0.1198(4) 0.0895(3) 0.0384(3) 0.0407(9) Uani 1 1 d . . . . .
C38 C -0.0238(4) 0.0932(3) 0.0126(3) 0.0444(10) Uani 1 1 d . . . . .
H38 H -0.0413 0.1569 0.0204 0.053 Uiso 1 1 calc R U . . .
C39 C -0.1399(4) 0.0057(3) -0.0240(3) 0.0454(10) Uani 1 1 d . . . . .
H39 H -0.2365 0.0100 -0.0399 0.054 Uiso 1 1 calc R U . . .
C40 C 0.5661(6) 0.7591(4) 0.2164(3) 0.0604(12) Uani 1 1 d . . . . .
H40 H 0.5195 0.6994 0.1764 0.073 Uiso 1 1 calc R U . . .
C41 C 0.6421(8) 0.9398(4) 0.2480(4) 0.118(3) Uani 1 1 d . . . . .
H41A H 0.5819 0.9853 0.2343 0.177 Uiso 1 1 calc R U . . .
H41B H 0.7415 0.9756 0.2474 0.177 Uiso 1 1 calc R U . . .
H41C H 0.6461 0.9209 0.3029 0.177 Uiso 1 1 calc R U . . .
C42 C 0.5317(10) 0.8625(5) 0.1044(4) 0.116(3) Uani 1 1 d . . . . .
H42A H 0.4748 0.7952 0.0713 0.174 Uiso 1 1 calc R U . . .
H42B H 0.6171 0.8935 0.0866 0.174 Uiso 1 1 calc R U . . .
H42C H 0.4704 0.9076 0.0971 0.174 Uiso 1 1 calc R U . . .

loop_
_atom_site_aniso_label
_atom_site_aniso_U_11
_atom_site_aniso_U_22
_atom_site_aniso_U_33
_atom_site_aniso_U_23
_atom_site_aniso_U_13
_atom_site_aniso_U_12
Cd1 0.03287(16) 0.0537(2) 0.03707(17) 0.00644(13) 0.01732(12) 0.01156(13)
O1 0.0430(16) 0.084(2) 0.0327(14) 0.0161(14) 0.0181(12) 0.0327(16)
N1 0.0338(16) 0.0362(17) 0.0331(16) 0.0007(14) 0.0180(13) 0.0095(14)
C1 0.050(3) 0.132(5) 0.081(4) 0.072(4) 0.045(3) 0.042(3)
O2 0.0491(17) 0.074(2) 0.0299(14) 0.0020(14) 0.0135(13) 0.0254(16)
N2 0.054(2) 0.145(4) 0.0338(19) 0.009(2) 0.0135(17) 0.063(3)
C2 0.041(2) 0.126(5) 0.081(3) 0.064(3) 0.044(3) 0.037(3)
O3 0.0373(15) 0.0554(18) 0.0515(17) 0.0153(15) 0.0266(13) 0.0168(14)
N3 0.0297(17) 0.0344(18) 0.058(2) 0.0155(17) 0.0119(15) 0.0059(15)
C3 0.0324(19) 0.030(2) 0.0337(19) -0.0026(16) 0.0197(16) 0.0062(16)
O4 0.0421(15) 0.0448(17) 0.0377(15) -0.0015(12) 0.0202(12) -0.0088(14)
N4 0.058(2) 0.061(2) 0.049(2) 0.0190(19) 0.0310(18) 0.023(2)
C4 0.060(3) 0.125(5) 0.101(4) 0.079(4) 0.061(3) 0.056(3)
O5 0.0598(19) 0.0565(19) 0.0439(18) 0.0146(14) 0.0223(15) 0.0154(15)
C5 0.052(3) 0.112(4) 0.099(4) 0.059(4) 0.059(3) 0.050(3)
C6 0.031(2) 0.085(3) 0.030(2) 0.015(2) 0.0166(16) 0.025(2)
C7 0.034(2) 0.108(4) 0.0252(19) 0.014(2) 0.0159(17) 0.037(2)
C8 0.039(2) 0.116(4) 0.025(2) 0.007(2) 0.0149(17) 0.041(3)
C9 0.034(2) 0.110(4) 0.030(2) 0.009(2) 0.0129(17) 0.038(2)
C10 0.030(2) 0.082(3) 0.027(2) 0.008(2) 0.0120(16) 0.019(2)
C11 0.032(2) 0.069(3) 0.030(2) 0.009(2) 0.0155(16) 0.017(2)
C12 0.041(2) 0.132(5) 0.028(2) 0.005(3) 0.0117(19) 0.050(3)
C13 0.077(4) 0.239(8) 0.033(3) 0.005(4) 0.004(2) 0.111(5)
C14 0.054(3) 0.176(7) 0.032(2) -0.001(3) 0.005(2) 0.048(4)
C15 0.068(3) 0.192(7) 0.030(2) 0.026(3) 0.023(2) 0.074(4)
C16 0.040(2) 0.092(3) 0.025(2) 0.003(2) 0.0088(17) 0.031(2)
C17 0.077(3) 0.171(6) 0.027(2) 0.012(3) 0.006(2) 0.082(4)
C18 0.043(3) 0.123(5) 0.038(2) 0.007(3) 0.006(2) 0.004(3)
C19 0.056(3) 0.077(3) 0.032(2) 0.010(2) 0.020(2) 0.027(2)
C20 0.050(3) 0.151(6) 0.023(2) 0.002(3) 0.0083(19) 0.061(3)
C21 0.062(3) 0.121(5) 0.035(2) 0.004(3) 0.015(2) 0.052(3)
C22 0.049(3) 0.133(5) 0.030(2) 0.004(3) 0.008(2) 0.043(3)
C23 0.030(2) 0.049(2) 0.051(2) 0.026(2) 0.0203(18) 0.0183(19)
C24 0.027(2) 0.048(2) 0.063(3) 0.024(2) 0.0231(19) 0.0146(19)
C25 0.0254(19) 0.043(2) 0.064(3) 0.024(2) 0.0166(19) 0.0084(18)
C26 0.0281(19) 0.038(2) 0.050(2) 0.0184(19) 0.0135(17) 0.0103(18)
C27 0.0259(19) 0.042(2) 0.039(2) 0.0130(18) 0.0103(16) 0.0038(17)
C28 0.0288(19) 0.048(2) 0.033(2) 0.0139(18) 0.0114(16) 0.0064(19)
C29 0.035(2) 0.057(3) 0.093(4) 0.031(3) 0.040(2) 0.020(2)
C30 0.058(3) 0.085(4) 0.103(4) 0.055(3) 0.058(3) 0.039(3)
C31 0.034(2) 0.064(3) 0.086(3) 0.026(3) 0.029(2) 0.022(2)
C32 0.045(3) 0.063(3) 0.140(5) 0.022(3) 0.058(3) 0.009(3)
C33 0.0282(19) 0.040(2) 0.038(2) 0.0088(17) 0.0130(16) 0.0001(17)
C34 0.042(2) 0.045(2) 0.042(2) 0.0108(19) 0.0158(19) 0.005(2)
C35 0.030(2) 0.059(3) 0.048(2) 0.011(2) 0.0165(18) 0.008(2)
C36 0.030(2) 0.059(3) 0.045(2) 0.004(2) 0.0164(18) -0.003(2)
C37 0.030(2) 0.034(2) 0.058(3) 0.0191(19) 0.0143(18) 0.0078(18)
C38 0.033(2) 0.032(2) 0.069(3) 0.015(2) 0.016(2) 0.0116(19)
C39 0.029(2) 0.041(2) 0.066(3) 0.020(2) 0.0118(19) 0.0126(19)
C40 0.088(4) 0.055(3) 0.051(3) 0.007(2) 0.032(3) 0.032(3)
C41 0.137(6) 0.052(4) 0.103(5) 0.023(4) -0.013(4) -0.012(4)
C42 0.219(9) 0.113(5) 0.066(4) 0.041(4) 0.070(5) 0.097(6)

loop_
_atom_type_symbol
_atom_type_description
_atom_type_scat_dispersion_real
_atom_type_scat_dispersion_imag
_atom_type_scat_source
C C 0.0033 0.0016 'International Tables Vol C Tables 4.2.6.8 and 6.1.1.4'
H H 0.0000 0.0000 'International Tables Vol C Tables 4.2.6.8 and 6.1.1.4'
Cd Cd -0.8075 1.2024 'International Tables Vol C Tables 4.2.6.8 and 6.1.1.4'
N N 0.0061 0.0033 'International Tables Vol C Tables 4.2.6.8 and 6.1.1.4'
O O 0.0106 0.0060 'International Tables Vol C Tables 4.2.6.8 and 6.1.1.4'

loop_
_geom_angle_atom_site_label_1
_geom_angle_atom_site_label_2
_geom_angle_atom_site_label_3
_geom_angle
_geom_angle_site_symmetry_1
_geom_angle_site_symmetry_3
_geom_angle_publ_flag
O1 Cd1 O4 167.70(10) . . ?
O1 Cd1 N1 95.22(10) . . ?
O4 Cd1 N1 93.10(10) . . ?
O1 Cd1 O5 101.19(11) . . ?
O4 Cd1 O5 87.66(10) . . ?
N1 Cd1 O5 91.26(11) . . ?
O1 Cd1 O2 70.98(9) . . ?
O4 Cd1 O2 101.63(10) . . ?
N1 Cd1 O2 164.66(10) . . ?
O5 Cd1 O2 85.13(10) . . ?
O1 Cd1 O3 97.61(10) . . ?
O4 Cd1 O3 71.60(9) . . ?
N1 Cd1 O3 103.33(10) . . ?
O5 Cd1 O3 155.00(10) . . ?
O2 Cd1 O3 85.59(10) . . ?
C6 O1 Cd1 120.3(2) . . ?
C5 N1 C1 114.8(4) . . ?
C5 N1 Cd1 124.0(3) . . ?
C1 N1 Cd1 120.8(3) . . ?
N1 C1 C2 124.3(4) . . ?
N1 C1 H1 117.9 . . ?
C2 C1 H1 117.9 . . ?
C11 O2 Cd1 115.2(2) . . ?
C8 N2 C20 122.8(4) . . ?
C3 C2 C1 120.9(4) . . ?
C3 C2 H2 119.5 . . ?
C1 C2 H2 119.5 . . ?
C23 O3 Cd1 114.2(2) . . ?
C26 N3 C37 123.9(3) . . ?
C2 C3 C4 114.8(4) . . ?
C2 C3 C3 123.0(4) . 2_766 ?
C4 C3 C3 122.1(4) . 2_766 ?
C28 O4 Cd1 119.4(2) . . ?
C40 N4 C41 118.6(4) . . ?
C40 N4 C42 124.0(5) . . ?
C41 N4 C42 117.4(5) . . ?
C3 C4 C5 120.8(4) . . ?
C3 C4 H4 119.6 . . ?
C5 C4 H4 119.6 . . ?
C40 O5 Cd1 120.0(3) . . ?
N1 C5 C4 124.4(4) . . ?
N1 C5 H5 117.8 . . ?
C4 C5 H5 117.8 . . ?
O1 C6 C7 125.6(3) . . ?
O1 C6 C11 114.2(3) . . ?
C7 C6 C11 120.1(4) . . ?
C6 C7 C8 117.0(3) . . ?
C6 C7 C12 123.4(4) . . ?
C8 C7 C12 119.6(4) . . ?
N2 C8 C7 119.9(3) . . ?
N2 C8 C9 118.9(4) . . ?
C7 C8 C9 121.1(4) . . ?
C10 C9 C8 124.5(4) . . ?
C10 C9 H9 117.8 . . ?
C8 C9 H9 117.8 . . ?
C9 C10 C11 115.9(3) . . ?
C9 C10 C16 124.1(4) . . ?
C11 C10 C16 120.0(3) . . ?
O2 C11 C10 121.1(3) . . ?
O2 C11 C6 117.7(3) . . ?
C10 C11 C6 121.2(3) . . ?
C14 C12 C13 105.9(5) . . ?
C14 C12 C15 111.0(4) . . ?
C13 C12 C15 106.9(4) . . ?
C14 C12 C7 108.6(4) . . ?
C13 C12 C7 114.0(4) . . ?
C15 C12 C7 110.4(4) . . ?
C12 C13 H13A 109.5 . . ?
C12 C13 H13B 109.5 . . ?
H13A C13 H13B 109.5 . . ?
C12 C13 H13C 109.5 . . ?
H13A C13 H13C 109.5 . . ?
H13B C13 H13C 109.5 . . ?
C12 C14 H14A 109.5 . . ?
C12 C14 H14B 109.5 . . ?
H14A C14 H14B 109.5 . . ?
C12 C14 H14C 109.5 . . ?
H14A C14 H14C 109.5 . . ?
H14B C14 H14C 109.5 . . ?
C12 C15 H15A 109.5 . . ?
C12 C15 H15B 109.5 . . ?
H15A C15 H15B 109.5 . . ?
C12 C15 H15C 109.5 . . ?
H15A C15 H15C 109.5 . . ?
H15B C15 H15C 109.5 . . ?
C18 C16 C17 109.2(4) . . ?
C18 C16 C19 109.9(4) . . ?
C17 C16 C19 107.7(4) . . ?
C18 C16 C10 110.2(4) . . ?
C17 C16 C10 111.0(3) . . ?
C19 C16 C10 108.8(3) . . ?
C16 C17 H17A 109.5 . . ?
C16 C17 H17B 109.5 . . ?
H17A C17 H17B 109.5 . . ?
C16 C17 H17C 109.5 . . ?
H17A C17 H17C 109.5 . . ?
H17B C17 H17C 109.5 . . ?
C16 C18 H18A 109.5 . . ?
C16 C18 H18B 109.5 . . ?
H18A C18 H18B 109.5 . . ?
C16 C18 H18C 109.5 . . ?
H18A C18 H18C 109.5 . . ?
H18B C18 H18C 109.5 . . ?
C16 C19 H19A 109.5 . . ?
C16 C19 H19B 109.5 . . ?
H19A C19 H19B 109.5 . . ?
C16 C19 H19C 109.5 . . ?
H19A C19 H19C 109.5 . . ?
H19B C19 H19C 109.5 . . ?
C22 C20 C21 118.8(4) 2_576 . ?
C22 C20 N2 119.2(5) 2_576 . ?
C21 C20 N2 121.8(6) . . ?
C22 C21 C20 120.9(5) . . ?
C22 C21 H21 119.6 . . ?
C20 C21 H21 119.6 . . ?
C21 C22 C20 120.3(5) . 2_576 ?
C21 C22 H22 119.9 . . ?
C20 C22 H22 119.9 2_576 . ?
O3 C23 C24 121.2(3) . . ?
O3 C23 C28 117.8(3) . . ?
C24 C23 C28 121.0(4) . . ?
C25 C24 C23 115.6(3) . . ?
C25 C24 C29 123.1(4) . . ?
C23 C24 C29 121.3(4) . . ?
C24 C25 C26 124.8(4) . . ?
C24 C25 H25 117.6 . . ?
C26 C25 H25 117.6 . . ?
N3 C26 C27 119.9(3) . . ?
N3 C26 C25 119.9(3) . . ?
C27 C26 C25 120.2(4) . . ?
C28 C27 C26 116.7(3) . . ?
C28 C27 C33 123.5(3) . . ?
C26 C27 C33 119.4(3) . . ?
O4 C28 C27 126.3(3) . . ?
O4 C28 C23 114.5(3) . . ?
C27 C28 C23 119.2(3) . . ?
C30 C29 C32 109.2(4) . . ?
C30 C29 C24 110.9(3) . . ?
C32 C29 C24 110.4(4) . . ?
C30 C29 C31 110.7(4) . . ?
C32 C29 C31 107.3(4) . . ?
C24 C29 C31 108.3(3) . . ?
C29 C30 H30A 109.5 . . ?
C29 C30 H30B 109.5 . . ?
H30A C30 H30B 109.5 . . ?
C29 C30 H30C 109.5 . . ?
H30A C30 H30C 109.5 . . ?
H30B C30 H30C 109.5 . . ?
C29 C31 H31A 109.5 . . ?
C29 C31 H31B 109.5 . . ?
H31A C31 H31B 109.5 . . ?
C29 C31 H31C 109.5 . . ?
H31A C31 H31C 109.5 . . ?
H31B C31 H31C 109.5 . . ?
C29 C32 H32A 109.5 . . ?
C29 C32 H32B 109.5 . . ?
H32A C32 H32B 109.5 . . ?
C29 C32 H32C 109.5 . . ?
H32A C32 H32C 109.5 . . ?
H32B C32 H32C 109.5 . . ?
C34 C33 C35 110.6(3) . . ?
C34 C33 C36 107.5(3) . . ?
C35 C33 C36 105.5(3) . . ?
C34 C33 C27 109.7(3) . . ?
C35 C33 C27 110.3(3) . . ?
C36 C33 C27 113.2(3) . . ?
C33 C34 H34A 109.5 . . ?
C33 C34 H34B 109.5 . . ?
H34A C34 H34B 109.5 . . ?
C33 C34 H34C 109.5 . . ?
H34A C34 H34C 109.5 . . ?
H34B C34 H34C 109.5 . . ?
C33 C35 H35A 109.5 . . ?
C33 C35 H35B 109.5 . . ?
H35A C35 H35B 109.5 . . ?
C33 C35 H35C 109.5 . . ?
H35A C35 H35C 109.5 . . ?
H35B C35 H35C 109.5 . . ?
C33 C36 H36A 109.5 . . ?
C33 C36 H36B 109.5 . . ?
H36A C36 H36B 109.5 . . ?
C33 C36 H36C 109.5 . . ?
H36A C36 H36C 109.5 . . ?
H36B C36 H36C 109.5 . . ?
N3 C37 C39 118.2(3) . 2 ?
N3 C37 C38 124.3(4) . . ?
C39 C37 C38 117.4(4) 2 . ?
C39 C38 C37 120.8(4) . . ?
C39 C38 H38 119.6 . . ?
C37 C38 H38 119.6 . . ?
C38 C39 C37 121.8(4) . 2 ?
C38 C39 H39 119.1 . . ?
C37 C39 H39 119.1 2 . ?
O5 C40 N4 125.3(5) . . ?
O5 C40 H40 117.3 . . ?
N4 C40 H40 117.3 . . ?
N4 C41 H41A 109.5 . . ?
N4 C41 H41B 109.5 . . ?
H41A C41 H41B 109.5 . . ?
N4 C41 H41C 109.5 . . ?
H41A C41 H41C 109.5 . . ?
H41B C41 H41C 109.5 . . ?
N4 C42 H42A 109.5 . . ?
N4 C42 H42B 109.5 . . ?
H42A C42 H42B 109.5 . . ?
N4 C42 H42C 109.5 . . ?
H42A C42 H42C 109.5 . . ?
H42B C42 H42C 109.5 . . ?

loop_
_geom_bond_atom_site_label_1
_geom_bond_atom_site_label_2
_geom_bond_distance
_geom_bond_site_symmetry_2
_geom_bond_publ_flag
Cd1 O1 2.187(3) . ?
Cd1 O4 2.194(3) . ?
Cd1 N1 2.302(3) . ?
Cd1 O5 2.326(3) . ?
Cd1 O2 2.342(3) . ?
Cd1 O3 2.350(3) . ?
O1 C6 1.295(5) . ?
N1 C5 1.304(5) . ?
N1 C1 1.311(5) . ?
C1 C2 1.377(6) . ?
C1 H1 0.9500 . ?
O2 C11 1.241(5) . ?
N2 C8 1.308(6) . ?
N2 C20 1.422(6) . ?
C2 C3 1.354(6) . ?
C2 H2 0.9500 . ?
O3 C23 1.246(5) . ?
N3 C26 1.300(5) . ?
N3 C37 1.395(5) . ?
C3 C4 1.358(5) . ?
C3 C3 1.487(7) 2_766 ?
O4 C28 1.287(4) . ?
N4 C40 1.325(6) . ?
N4 C41 1.414(7) . ?
N4 C42 1.437(6) . ?
C4 C5 1.379(6) . ?
C4 H4 0.9500 . ?
O5 C40 1.213(5) . ?
C5 H5 0.9500 . ?
C6 C7 1.383(6) . ?
C6 C11 1.522(5) . ?
C7 C8 1.444(6) . ?
C7 C12 1.548(5) . ?
C8 C9 1.474(5) . ?
C9 C10 1.329(6) . ?
C9 H9 0.9500 . ?
C10 C11 1.463(6) . ?
C10 C16 1.540(5) . ?
C12 C14 1.528(8) . ?
C12 C13 1.533(6) . ?
C12 C15 1.539(6) . ?
C13 H13A 0.9800 . ?
C13 H13B 0.9800 . ?
C13 H13C 0.9800 . ?
C14 H14A 0.9800 . ?
C14 H14B 0.9800 . ?
C14 H14C 0.9800 . ?
C15 H15A 0.9800 . ?
C15 H15B 0.9800 . ?
C15 H15C 0.9800 . ?
C16 C18 1.523(7) . ?
C16 C17 1.525(6) . ?
C16 C19 1.539(6) . ?
C17 H17A 0.9800 . ?
C17 H17B 0.9800 . ?
C17 H17C 0.9800 . ?
C18 H18A 0.9800 . ?
C18 H18B 0.9800 . ?
C18 H18C 0.9800 . ?
C19 H19A 0.9800 . ?
C19 H19B 0.9800 . ?
C19 H19C 0.9800 . ?
C20 C22 1.397(8) 2_576 ?
C20 C21 1.400(7) . ?
C21 C22 1.364(6) . ?
C21 H21 0.9500 . ?
C22 C20 1.397(8) 2_576 ?
C22 H22 0.9500 . ?
C23 C24 1.454(6) . ?
C23 C28 1.521(5) . ?
C24 C25 1.336(6) . ?
C24 C29 1.541(5) . ?
C25 C26 1.476(5) . ?
C25 H25 0.9500 . ?
C26 C27 1.453(5) . ?
C27 C28 1.392(5) . ?
C27 C33 1.553(5) . ?
C29 C30 1.522(7) . ?
C29 C32 1.538(7) . ?
C29 C31 1.543(6) . ?
C30 H30A 0.9800 . ?
C30 H30B 0.9800 . ?
C30 H30C 0.9800 . ?
C31 H31A 0.9800 . ?
C31 H31B 0.9800 . ?
C31 H31C 0.9800 . ?
C32 H32A 0.9800 . ?
C32 H32B 0.9800 . ?
C32 H32C 0.9800 . ?
C33 C34 1.532(5) . ?
C33 C35 1.539(6) . ?
C33 C36 1.539(5) . ?
C34 H34A 0.9800 . ?
C34 H34B 0.9800 . ?
C34 H34C 0.9800 . ?
C35 H35A 0.9800 . ?
C35 H35B 0.9800 . ?
C35 H35C 0.9800 . ?
C36 H36A 0.9800 . ?
C36 H36B 0.9800 . ?
C36 H36C 0.9800 . ?
C37 C39 1.399(5) 2 ?
C37 C38 1.400(5) . ?
C38 C39 1.375(5) . ?
C38 H38 0.9500 . ?
C39 C37 1.399(5) 2 ?
C39 H39 0.9500 . ?
C40 H40 0.9500 . ?
C41 H41A 0.9800 . ?
C41 H41B 0.9800 . ?
C41 H41C 0.9800 . ?
C42 H42A 0.9800 . ?
C42 H42B 0.9800 . ?
C42 H42C 0.9800 . ?

loop_
_geom_torsion_atom_site_label_1
_geom_torsion_atom_site_label_2
_geom_torsion_atom_site_label_3
_geom_torsion_atom_site_label_4
_geom_torsion
_geom_torsion_site_symmetry_1
_geom_torsion_site_symmetry_2
_geom_torsion_site_symmetry_3
_geom_torsion_site_symmetry_4
_geom_torsion_publ_flag
C5 N1 C1 C2 0.5(8) . . . . ?
Cd1 N1 C1 C2 -172.0(5) . . . . ?
N1 C1 C2 C3 0.0(10) . . . . ?
C1 C2 C3 C4 -0.6(8) . . . . ?
C1 C2 C3 C3 179.3(5) . . . 2_766 ?
C2 C3 C4 C5 0.6(8) . . . . ?
C3 C3 C4 C5 -179.3(5) 2_766 . . . ?
C1 N1 C5 C4 -0.5(8) . . . . ?
Cd1 N1 C5 C4 171.8(5) . . . . ?
C3 C4 C5 N1 -0.1(10) . . . . ?
Cd1 O1 C6 C7 -169.8(3) . . . . ?
Cd1 O1 C6 C11 11.4(5) . . . . ?
O1 C6 C7 C8 -174.3(4) . . . . ?
C11 C6 C7 C8 4.5(6) . . . . ?
O1 C6 C7 C12 4.8(7) . . . . ?
C11 C6 C7 C12 -176.4(4) . . . . ?
C20 N2 C8 C7 -173.9(5) . . . . ?
C20 N2 C8 C9 10.7(8) . . . . ?
C6 C7 C8 N2 178.8(5) . . . . ?
C12 C7 C8 N2 -0.4(7) . . . . ?
C6 C7 C8 C9 -6.0(7) . . . . ?
C12 C7 C8 C9 174.9(4) . . . . ?
N2 C8 C9 C10 177.6(5) . . . . ?
C7 C8 C9 C10 2.3(8) . . . . ?
C8 C9 C10 C11 2.8(7) . . . . ?
C8 C9 C10 C16 -175.4(4) . . . . ?
Cd1 O2 C11 C10 171.4(3) . . . . ?
Cd1 O2 C11 C6 -7.2(5) . . . . ?
C9 C10 C11 O2 177.4(4) . . . . ?
C16 C10 C11 O2 -4.3(6) . . . . ?
C9 C10 C11 C6 -4.2(6) . . . . ?
C16 C10 C11 C6 174.2(4) . . . . ?
O1 C6 C11 O2 -2.1(5) . . . . ?
C7 C6 C11 O2 179.0(4) . . . . ?
O1 C6 C11 C10 179.4(4) . . . . ?
C7 C6 C11 C10 0.5(6) . . . . ?
C6 C7 C12 C14 120.0(5) . . . . ?
C8 C7 C12 C14 -60.9(5) . . . . ?
C6 C7 C12 C13 2.3(7) . . . . ?
C8 C7 C12 C13 -178.6(5) . . . . ?
C6 C7 C12 C15 -118.1(5) . . . . ?
C8 C7 C12 C15 61.0(6) . . . . ?
C9 C10 C16 C18 -118.6(5) . . . . ?
C11 C10 C16 C18 63.2(5) . . . . ?
C9 C10 C16 C17 2.5(7) . . . . ?
C11 C10 C16 C17 -175.7(4) . . . . ?
C9 C10 C16 C19 120.9(5) . . . . ?
C11 C10 C16 C19 -57.3(5) . . . . ?
C8 N2 C20 C22 -129.3(5) . . . 2_576 ?
C8 N2 C20 C21 56.2(7) . . . . ?
C22 C20 C21 C22 1.6(7) 2_576 . . . ?
N2 C20 C21 C22 176.2(4) . . . . ?
C20 C21 C22 C20 -1.6(8) . . . 2_576 ?
Cd1 O3 C23 C24 -171.6(3) . . . . ?
Cd1 O3 C23 C28 10.0(4) . . . . ?
O3 C23 C24 C25 -166.2(4) . . . . ?
C28 C23 C24 C25 12.2(5) . . . . ?
O3 C23 C24 C29 13.8(6) . . . . ?
C28 C23 C24 C29 -167.7(3) . . . . ?
C23 C24 C25 C26 -5.0(6) . . . . ?
C29 C24 C25 C26 174.9(4) . . . . ?
C37 N3 C26 C27 -169.0(3) . . . . ?
C37 N3 C26 C25 9.9(5) . . . . ?
C24 C25 C26 N3 -175.6(4) . . . . ?
C24 C25 C26 C27 3.3(6) . . . . ?
N3 C26 C27 C28 170.2(3) . . . . ?
C25 C26 C27 C28 -8.7(5) . . . . ?
N3 C26 C27 C33 -3.5(5) . . . . ?
C25 C26 C27 C33 177.6(3) . . . . ?
Cd1 O4 C28 C27 -160.9(3) . . . . ?
Cd1 O4 C28 C23 17.3(4) . . . . ?
C26 C27 C28 O4 -166.2(3) . . . . ?
C33 C27 C28 O4 7.2(6) . . . . ?
C26 C27 C28 C23 15.7(5) . . . . ?
C33 C27 C28 C23 -170.9(3) . . . . ?
O3 C23 C28 O4 -18.3(5) . . . . ?
C24 C23 C28 O4 163.3(3) . . . . ?
O3 C23 C28 C27 160.1(3) . . . . ?
C24 C23 C28 C27 -18.4(5) . . . . ?
C25 C24 C29 C30 110.9(5) . . . . ?
C23 C24 C29 C30 -69.2(5) . . . . ?
C25 C24 C29 C32 -10.3(6) . . . . ?
C23 C24 C29 C32 169.6(4) . . . . ?
C25 C24 C29 C31 -127.5(4) . . . . ?
C23 C24 C29 C31 52.5(5) . . . . ?
C28 C27 C33 C34 -106.0(4) . . . . ?
C26 C27 C33 C34 67.2(4) . . . . ?
C28 C27 C33 C35 131.9(4) . . . . ?
C26 C27 C33 C35 -54.8(4) . . . . ?
C28 C27 C33 C36 14.1(5) . . . . ?
C26 C27 C33 C36 -172.7(3) . . . . ?
C26 N3 C37 C39 -136.1(4) . . . 2 ?
C26 N3 C37 C38 48.1(6) . . . . ?
N3 C37 C38 C39 177.0(4) . . . . ?
C39 C37 C38 C39 1.2(7) 2 . . . ?
C37 C38 C39 C37 -1.3(7) . . . 2 ?
Cd1 O5 C40 N4 145.1(4) . . . . ?
C41 N4 C40 O5 -3.2(8) . . . . ?
C42 N4 C40 O5 178.7(6) . . . . ?
